data_1537329
loop_
_publ_author_name
'Gattow, G.'

_publ_section_title
;
 Die Kristallstruktur von Cu Se2
;
_journal_name_full 'Zeitschrift fuer Anorganische und Allgemeine Chemie'
_journal_page_first 312
_journal_page_last 318
_journal_volume 340
_journal_year 1965
_chemical_formula_sum 'Cu Se2'
_space_group_IT_number 58
_symmetry_space_group_name_Hall '-P 2 2n'
_symmetry_space_group_name_H-M 'P n n m'
_cell_angle_alpha 90
_cell_angle_beta 90
_cell_angle_gamma 90
_cell_formula_units_Z 2
_cell_length_a 5.103
_cell_length_b 6.292
_cell_length_c 3.812
_cell_volume 122.396
_citation_journal_id_ASTM ZAACAB
_cod_data_source_file Gattow_ZAACAB_1965_921.cif
_cod_data_source_block Cu1Se2
_cod_original_formula_sum 'Cu1 Se2'
_cod_database_code 1537329

loop_
_symmetry_equiv_pos_as_xyz
x,y,z
-x,-y,z
x+1/2,-y+1/2,-z+1/2
-x+1/2,y+1/2,-z+1/2
-x,-y,-z
x,y,-z
-x-1/2,y-1/2,z-1/2
x-1/2,-y-1/2,z-1/2

loop_
_atom_site_label
_atom_site_type_symbol
_atom_site_fract_x
_atom_site_fract_y
_atom_site_fract_z
_atom_site_occupancy
_atom_site_U_iso_or_equiv
Cu1 Cu+2 0 0 0 1 0.0
Se1 Se-1 0.176 0.387 0 1 0.0
